data_1565341
loop_
_publ_author_name
'Godde, B\'erang\`ere'
'Ferlay, Sylvie'
'Kyritsakas, Nathalie'
'Hosseini, Mir Wais'
'Jouaiti, Abdelaziz'

_publ_section_title
;
 Variations around 1D coordination polymers built from the triarylamine
 scaffold and Hg(II) or Cd(II)
;
_journal_name_full 'Inorganica Chimica Acta'
_journal_page_first 119427
_journal_paper_doi 10.1016/j.ica.2020.119427
_journal_volume 503
_journal_year 2020
_chemical_formula_moiety 'C33 H24 Cl2 Hg N4'
_chemical_formula_sum 'C33 H24 Cl2 Hg N4'
_chemical_formula_weight 748.05
_space_group_crystal_system orthorhombic
_space_group_IT_number 61
_space_group_name_Hall '-P 2ac 2ab'
_space_group_name_H-M_alt 'P b c a'
_atom_sites_solution_hydrogens geom
_audit_creation_method SHELXL-2014/6
_cell_angle_alpha 90
_cell_angle_beta 90
_cell_angle_gamma 90
_cell_formula_units_Z 8
_cell_length_a 11.8079(13)
_cell_length_b 20.3210(16)
_cell_length_c 23.0739(14)
_cell_measurement_reflns_used 29000
_cell_measurement_temperature 173(2)
_cell_measurement_theta_max 25.
_cell_measurement_theta_min 2.5
_cell_volume 5536.5(8)
_computing_cell_refinement 'Bruker SAINT'
_computing_data_collection 'Bruker APEX2'
_computing_data_reduction 'Bruker SAINT'
_computing_molecular_graphics 'Bruker SHELXTL'
_computing_publication_material 'Bruker SHELXTL'
_computing_structure_refinement 'SHELXL-2014 (Sheldrick 2014)'
_computing_structure_solution 'SHELXS-97 (Sheldrick 2008)'
_diffrn_ambient_temperature 173(2)
_diffrn_measured_fraction_theta_full 0.997
_diffrn_measured_fraction_theta_max 0.991
_diffrn_measurement_device_type 'Bruker APEX-II CCD'
_diffrn_measurement_method '\f and \w scans'
_diffrn_radiation_type MoK\a
_diffrn_radiation_wavelength 0.71073
_diffrn_reflns_av_R_equivalents 0.0674
_diffrn_reflns_av_unetI/netI 0.0706
_diffrn_reflns_Laue_measured_fraction_full 0.997
_diffrn_reflns_Laue_measured_fraction_max 0.991
_diffrn_reflns_limit_h_max 15
_diffrn_reflns_limit_h_min -13
_diffrn_reflns_limit_k_max 26
_diffrn_reflns_limit_k_min -26
_diffrn_reflns_limit_l_max 27
_diffrn_reflns_limit_l_min -29
_diffrn_reflns_number 29129
_diffrn_reflns_point_group_measured_fraction_full 0.997
_diffrn_reflns_point_group_measured_fraction_max 0.991
_diffrn_reflns_theta_full 25.242
_diffrn_reflns_theta_max 27.541
_diffrn_reflns_theta_min 2.004
_exptl_absorpt_coefficient_mu 5.784
_exptl_absorpt_correction_T_max 0.624
_exptl_absorpt_correction_T_min 0.569
_exptl_absorpt_correction_type multi-scan
_exptl_absorpt_process_details sadabs
_exptl_crystal_colour colorless
_exptl_crystal_density_diffrn 1.795
_exptl_crystal_description prism
_exptl_crystal_F_000 2912
_exptl_crystal_size_max 0.110
_exptl_crystal_size_mid 0.090
_exptl_crystal_size_min 0.090
_refine_diff_density_max 1.939
_refine_diff_density_min -1.622
_refine_diff_density_rms 0.151
_refine_ls_extinction_coef .
_refine_ls_extinction_method none
_refine_ls_goodness_of_fit_ref 1.305
_refine_ls_hydrogen_treatment constr
_refine_ls_matrix_type full
_refine_ls_number_parameters 361
_refine_ls_number_reflns 6323
_refine_ls_number_restraints 0
_refine_ls_restrained_S_all 1.305
_refine_ls_R_factor_all 0.1044
_refine_ls_R_factor_gt 0.0772
_refine_ls_shift/su_max 0.003
_refine_ls_shift/su_mean 0.000
_refine_ls_structure_factor_coef Fsqd
_refine_ls_weighting_details 'w=1/[\s^2^(Fo^2^)+(0.0244P)^2^+15.3087P] where P=(Fo^2^+2Fc^2^)/3'
_refine_ls_weighting_scheme calc
_refine_ls_wR_factor_gt 0.1160
_refine_ls_wR_factor_ref 0.1236
_reflns_Friedel_coverage 0.000
_reflns_Friedel_fraction_full .
_reflns_Friedel_fraction_max .
_reflns_number_gt 4838
_reflns_number_total 6323
_reflns_threshold_expression 'I > 2\s(I)'
_cod_data_source_file 1-HgCl2s4259.cif
_cod_data_source_block e1797a
_cod_depositor_comments
;
The following automatic conversions were performed:

data item '_exptl_crystal_density_meas' value 'none' was changed to
'?' -- the value is perceived as not measured.

Automatic conversion script
Id: cif_fix_values 8738 2021-04-28 16:35:53Z antanas 
;
_cod_database_code 1565341
_shelx_space_group_comment
;
The symmetry employed for this shelxl refinement is uniquely defined
by the following loop, which should always be used as a source of
symmetry information in preference to the above space-group names.
They are only intended as comments.
;
_shelx_estimated_absorpt_t_min 0.569
_shelx_estimated_absorpt_t_max 0.624
_shelxl_version_number 2014/6

loop_
_space_group_symop_operation_xyz
'x, y, z'
'-x+1/2, -y, z+1/2'
'-x, y+1/2, -z+1/2'
'x+1/2, -y+1/2, -z'
'-x, -y, -z'
'x-1/2, y, -z-1/2'
'x, -y-1/2, z-1/2'
'-x-1/2, y-1/2, z'

loop_
_atom_site_label
_atom_site_type_symbol
_atom_site_fract_x
_atom_site_fract_y
_atom_site_fract_z
_atom_site_U_iso_or_equiv
_atom_site_adp_type
_atom_site_occupancy
_atom_site_site_symmetry_order
_atom_site_calc_flag
_atom_site_refinement_flags_posn
_atom_site_refinement_flags_adp
_atom_site_refinement_flags_occupancy
_atom_site_disorder_assembly
_atom_site_disorder_group
Hg1 Hg 0.11543(3) 0.84734(2) 1.05844(2) 0.03417(12) Uani 1 1 d . . . . .
Cl1 Cl 0.2178(2) 0.77917(13) 1.12202(11) 0.0497(7) Uani 1 1 d . . . . .
Cl2 Cl -0.0377(2) 0.91201(12) 1.02954(13) 0.0484(7) Uani 1 1 d . . . . .
N1 N 0.8491(6) 1.0037(3) 0.8093(3) 0.0283(17) Uani 1 1 d . . . . .
C1 C 0.7540(7) 0.9878(4) 0.8421(3) 0.0238(18) Uani 1 1 d . . . . .
C2 C 0.7441(8) 0.9263(4) 0.8679(4) 0.031(2) Uani 1 1 d . . . . .
H2 H 0.8018 0.8943 0.8625 0.037 Uiso 1 1 calc R U . . .
C3 C 0.6507(8) 0.9115(4) 0.9015(4) 0.035(2) Uani 1 1 d . . . . .
H3 H 0.6460 0.8695 0.9193 0.042 Uiso 1 1 calc R U . . .
C4 C 0.5634(7) 0.9562(4) 0.9100(3) 0.0221(18) Uani 1 1 d . . . . .
C5 C 0.5730(8) 1.0173(4) 0.8827(4) 0.0273(19) Uani 1 1 d . . . . .
H5 H 0.5137 1.0485 0.8869 0.033 Uiso 1 1 calc R U . . .
C6 C 0.6666(7) 1.0333(4) 0.8498(3) 0.0261(19) Uani 1 1 d . . . . .
H6 H 0.6717 1.0756 0.8324 0.031 Uiso 1 1 calc R U . . .
C7 C 0.4637(7) 0.9399(4) 0.9469(4) 0.0239(18) Uani 1 1 d . . . . .
C8 C 0.4649(8) 0.8859(4) 0.9840(4) 0.033(2) Uani 1 1 d . . . . .
H8 H 0.5321 0.8606 0.9880 0.039 Uiso 1 1 calc R U . . .
C9 C 0.3696(7) 0.8688(4) 1.0148(4) 0.033(2) Uani 1 1 d . . . . .
H9 H 0.3726 0.8307 1.0386 0.040 Uiso 1 1 calc R U . . .
N2 N 0.2747(6) 0.9023(4) 1.0129(3) 0.0295(17) Uani 1 1 d . . . . .
C10 C 0.2733(7) 0.9561(4) 0.9816(4) 0.029(2) Uani 1 1 d . . . . .
H10 H 0.2069 0.9826 0.9821 0.035 Uiso 1 1 calc R U . . .
C11 C 0.3632(7) 0.9763(4) 0.9479(4) 0.030(2) Uani 1 1 d . . . . .
H11 H 0.3569 1.0152 0.9252 0.036 Uiso 1 1 calc R U . . .
C12 C 0.9474(7) 0.9617(4) 0.8087(4) 0.0265(19) Uani 1 1 d . . . . .
C13 C 1.0062(8) 0.9493(4) 0.8593(4) 0.030(2) Uani 1 1 d . . . . .
H13 H 0.9832 0.9692 0.8946 0.035 Uiso 1 1 calc R U . . .
C14 C 1.0985(7) 0.9079(4) 0.8581(4) 0.028(2) Uani 1 1 d . . . . .
H14 H 1.1392 0.8999 0.8929 0.034 Uiso 1 1 calc R U . . .
C15 C 1.1337(7) 0.8775(4) 0.8071(3) 0.0227(18) Uani 1 1 d . . . . .
C16 C 1.0723(8) 0.8919(4) 0.7568(4) 0.030(2) Uani 1 1 d . . . . .
H16 H 1.0947 0.8725 0.7211 0.036 Uiso 1 1 calc R U . . .
C17 C 0.9812(8) 0.9330(4) 0.7578(4) 0.032(2) Uani 1 1 d . . . . .
H17 H 0.9409 0.9418 0.7230 0.038 Uiso 1 1 calc R U . . .
C18 C 1.2307(7) 0.8310(4) 0.8058(4) 0.029(2) Uani 1 1 d . . . . .
C19 C 1.2379(9) 0.7822(4) 0.7643(4) 0.042(3) Uani 1 1 d . . . . .
H19 H 1.1808 0.7783 0.7355 0.050 Uiso 1 1 calc R U . . .
C20 C 1.3274(9) 0.7395(5) 0.7648(4) 0.043(3) Uani 1 1 d . . . . .
H20 H 1.3299 0.7066 0.7356 0.052 Uiso 1 1 calc R U . . .
C21 C 1.4061(8) 0.7881(5) 0.8438(5) 0.041(3) Uani 1 1 d . . . . .
H21 H 1.4647 0.7908 0.8719 0.050 Uiso 1 1 calc R U . . .
N3 N 1.4117(7) 0.7410(4) 0.8035(4) 0.048(2) Uani 1 1 d . . . . .
C22 C 1.3180(8) 0.8333(4) 0.8461(4) 0.034(2) Uani 1 1 d . . . . .
H22 H 1.3175 0.8661 0.8754 0.041 Uiso 1 1 calc R U . . .
C23 C 0.1555(7) 0.5509(4) 0.7370(4) 0.028(2) Uani 1 1 d . . . . .
C24 C 0.2384(8) 0.5490(4) 0.7797(4) 0.030(2) Uani 1 1 d . . . . .
H24 H 0.2990 0.5184 0.7766 0.036 Uiso 1 1 calc R U . . .
C25 C 0.2334(8) 0.5909(4) 0.8261(4) 0.030(2) Uani 1 1 d . . . . .
H25 H 0.2895 0.5881 0.8555 0.036 Uiso 1 1 calc R U . . .
C26 C 0.1470(7) 0.6380(3) 0.8311(4) 0.0233(18) Uani 1 1 d . . . . .
C27 C 0.0699(8) 0.6412(4) 0.7866(4) 0.034(2) Uani 1 1 d . . . . .
H27 H 0.0126 0.6740 0.7881 0.041 Uiso 1 1 calc R U . . .
C28 C 0.0717(8) 0.5987(4) 0.7395(4) 0.035(2) Uani 1 1 d . . . . .
H28 H 0.0167 0.6023 0.7096 0.043 Uiso 1 1 calc R U . . .
C29 C 0.1398(7) 0.6839(4) 0.8815(4) 0.0238(19) Uani 1 1 d . . . . .
C30 C 0.2197(8) 0.6836(4) 0.9255(4) 0.032(2) Uani 1 1 d . . . . .
H30 H 0.2827 0.6546 0.9238 0.039 Uiso 1 1 calc R U . . .
C31 C 0.2070(8) 0.7257(4) 0.9714(4) 0.038(2) Uani 1 1 d . . . . .
H31 H 0.2627 0.7246 1.0011 0.046 Uiso 1 1 calc R U . . .
N4 N 0.1217(7) 0.7678(3) 0.9770(4) 0.0378(19) Uani 1 1 d . . . . .
C32 C 0.0463(8) 0.7686(4) 0.9347(4) 0.031(2) Uani 1 1 d . . . . .
H32 H -0.0140 0.7994 0.9372 0.038 Uiso 1 1 calc R U . . .
C33 C 0.0492(7) 0.7285(4) 0.8881(4) 0.032(2) Uani 1 1 d . . . . .
H33 H -0.0094 0.7302 0.8600 0.039 Uiso 1 1 calc R U . . .

loop_
_atom_site_aniso_label
_atom_site_aniso_U_11
_atom_site_aniso_U_22
_atom_site_aniso_U_33
_atom_site_aniso_U_23
_atom_site_aniso_U_13
_atom_site_aniso_U_12
Hg1 0.03178(18) 0.03407(17) 0.0367(2) -0.00553(18) 0.00773(18) -0.00193(18)
Cl1 0.0560(17) 0.0548(15) 0.0383(15) 0.0131(13) 0.0048(13) -0.0044(14)
Cl2 0.0358(14) 0.0355(12) 0.074(2) -0.0004(13) 0.0113(13) 0.0057(11)
N1 0.020(4) 0.038(4) 0.027(4) 0.009(3) 0.003(3) 0.003(3)
C1 0.021(4) 0.034(4) 0.016(4) 0.003(4) -0.001(4) -0.002(4)
C2 0.030(5) 0.033(4) 0.029(5) 0.007(4) 0.003(4) 0.006(4)
C3 0.036(5) 0.024(4) 0.044(6) 0.013(4) 0.002(5) -0.001(4)
C4 0.024(4) 0.032(4) 0.010(4) 0.006(4) -0.004(3) 0.002(4)
C5 0.029(5) 0.032(4) 0.021(5) 0.005(4) 0.002(4) 0.005(4)
C6 0.034(5) 0.028(4) 0.016(4) 0.007(4) 0.001(4) 0.001(4)
C7 0.021(4) 0.026(4) 0.025(5) 0.001(4) -0.006(4) 0.000(3)
C8 0.022(5) 0.040(5) 0.036(6) 0.009(4) -0.004(4) 0.002(4)
C9 0.018(5) 0.037(5) 0.043(6) 0.019(4) 0.003(4) 0.008(4)
N2 0.027(4) 0.039(4) 0.023(4) 0.002(3) 0.004(3) 0.007(4)
C10 0.022(4) 0.032(4) 0.032(5) -0.001(4) 0.002(4) -0.001(4)
C11 0.032(5) 0.030(4) 0.028(5) 0.000(4) 0.005(4) 0.000(4)
C12 0.027(5) 0.026(4) 0.027(5) 0.002(4) 0.002(4) 0.000(4)
C13 0.037(5) 0.029(4) 0.022(5) -0.010(4) 0.004(4) 0.003(4)
C14 0.024(5) 0.041(5) 0.020(5) 0.001(4) -0.001(4) 0.004(4)
C15 0.031(5) 0.020(3) 0.017(4) 0.006(3) 0.005(4) -0.003(4)
C16 0.042(5) 0.031(4) 0.017(5) -0.007(4) 0.009(4) 0.001(4)
C17 0.038(5) 0.033(5) 0.024(5) -0.004(4) 0.000(4) 0.000(4)
C18 0.027(4) 0.025(4) 0.034(5) 0.000(4) 0.007(4) -0.005(4)
C19 0.046(6) 0.032(5) 0.046(6) 0.001(5) 0.001(5) 0.005(5)
C20 0.046(6) 0.046(6) 0.038(6) -0.008(5) 0.011(5) 0.013(5)
C21 0.024(5) 0.050(6) 0.051(7) -0.006(5) 0.000(5) 0.000(5)
N3 0.043(5) 0.043(5) 0.058(6) -0.006(5) 0.004(5) 0.014(4)
C22 0.033(5) 0.032(5) 0.037(6) -0.003(4) -0.004(4) -0.005(4)
C23 0.030(5) 0.028(4) 0.026(5) -0.003(4) 0.002(4) -0.003(4)
C24 0.028(5) 0.030(4) 0.031(5) -0.006(4) -0.002(4) 0.006(4)
C25 0.036(5) 0.029(4) 0.024(5) -0.005(4) -0.006(4) 0.002(4)
C26 0.022(4) 0.020(4) 0.027(5) -0.003(3) 0.003(4) -0.006(3)
C27 0.036(5) 0.035(5) 0.031(5) -0.006(4) -0.002(4) 0.015(4)
C28 0.029(5) 0.041(5) 0.037(6) 0.001(5) -0.013(4) 0.006(4)
C29 0.021(4) 0.021(4) 0.029(5) 0.002(4) 0.007(4) -0.005(3)
C30 0.024(5) 0.041(5) 0.032(5) -0.007(4) -0.007(4) 0.006(4)
C31 0.036(6) 0.042(5) 0.037(6) -0.015(5) -0.002(5) 0.006(5)
N4 0.039(5) 0.028(4) 0.046(5) -0.005(4) -0.002(4) -0.001(4)
C32 0.037(5) 0.024(4) 0.032(5) -0.004(4) 0.003(5) 0.007(4)
C33 0.023(5) 0.038(5) 0.036(6) 0.002(4) 0.004(4) 0.010(4)

loop_
_atom_type_symbol
_atom_type_description
_atom_type_scat_dispersion_real
_atom_type_scat_dispersion_imag
_atom_type_scat_source
C C 0.0033 0.0016 'International Tables Vol C Tables 4.2.6.8 and 6.1.1.4'
Cl Cl 0.1484 0.1585 'International Tables Vol C Tables 4.2.6.8 and 6.1.1.4'
Hg Hg -2.3894 9.2266 'International Tables Vol C Tables 4.2.6.8 and 6.1.1.4'
N N 0.0061 0.0033 'International Tables Vol C Tables 4.2.6.8 and 6.1.1.4'
H H 0.0000 0.0000 'International Tables Vol C Tables 4.2.6.8 and 6.1.1.4'

loop_
_geom_angle_atom_site_label_1
_geom_angle_atom_site_label_2
_geom_angle_atom_site_label_3
_geom_angle
_geom_angle_site_symmetry_1
_geom_angle_site_symmetry_3
Cl2 Hg1 Cl1 155.29(10) . .
Cl2 Hg1 N2 102.58(18) . .
Cl1 Hg1 N2 98.22(19) . .
Cl2 Hg1 N4 100.0(2) . .
Cl1 Hg1 N4 94.2(2) . .
N2 Hg1 N4 87.0(3) . .
C1 N1 C23 122.0(7) . 3_656
C1 N1 C12 121.1(7) . .
C23 N1 C12 114.7(7) 3_656 .
C2 C1 N1 120.7(8) . .
C2 C1 C6 118.6(8) . .
N1 C1 C6 120.7(8) . .
C3 C2 C1 120.2(8) . .
C3 C2 H2 119.9 . .
C1 C2 H2 119.9 . .
C2 C3 C4 122.1(8) . .
C2 C3 H3 119.0 . .
C4 C3 H3 119.0 . .
C3 C4 C5 117.2(8) . .
C3 C4 C7 121.5(7) . .
C5 C4 C7 121.3(7) . .
C6 C5 C4 121.6(8) . .
C6 C5 H5 119.2 . .
C4 C5 H5 119.2 . .
C5 C6 C1 120.3(8) . .
C5 C6 H6 119.8 . .
C1 C6 H6 119.8 . .
C8 C7 C11 114.5(8) . .
C8 C7 C4 121.2(7) . .
C11 C7 C4 124.2(7) . .
C9 C8 C7 120.6(8) . .
C9 C8 H8 119.7 . .
C7 C8 H8 119.7 . .
N2 C9 C8 123.4(8) . .
N2 C9 H9 118.3 . .
C8 C9 H9 118.3 . .
C10 N2 C9 117.6(8) . .
C10 N2 Hg1 127.8(6) . .
C9 N2 Hg1 114.1(6) . .
N2 C10 C11 123.3(8) . .
N2 C10 H10 118.4 . .
C11 C10 H10 118.4 . .
C10 C11 C7 120.4(8) . .
C10 C11 H11 119.8 . .
C7 C11 H11 119.8 . .
C17 C12 C13 120.0(8) . .
C17 C12 N1 119.7(8) . .
C13 C12 N1 120.3(8) . .
C14 C13 C12 119.5(8) . .
C14 C13 H13 120.2 . .
C12 C13 H13 120.2 . .
C13 C14 C15 121.6(8) . .
C13 C14 H14 119.2 . .
C15 C14 H14 119.2 . .
C14 C15 C16 117.0(8) . .
C14 C15 C18 122.0(8) . .
C16 C15 C18 120.9(8) . .
C17 C16 C15 121.5(8) . .
C17 C16 H16 119.3 . .
C15 C16 H16 119.3 . .
C16 C17 C12 120.4(9) . .
C16 C17 H17 119.8 . .
C12 C17 H17 119.8 . .
C19 C18 C22 116.3(9) . .
C19 C18 C15 121.3(9) . .
C22 C18 C15 122.4(8) . .
C20 C19 C18 119.9(10) . .
C20 C19 H19 120.1 . .
C18 C19 H19 120.1 . .
N3 C20 C19 124.4(10) . .
N3 C20 H20 117.8 . .
C19 C20 H20 117.8 . .
N3 C21 C22 122.5(9) . .
N3 C21 H21 118.7 . .
C22 C21 H21 118.7 . .
C21 N3 C20 116.4(8) . .
C18 C22 C21 120.5(9) . .
C18 C22 H22 119.7 . .
C21 C22 H22 119.7 . .
C28 C23 C24 119.5(8) . .
C28 C23 N1 118.2(8) . 3_646
C24 C23 N1 122.3(8) . 3_646
C25 C24 C23 120.4(8) . .
C25 C24 H24 119.8 . .
C23 C24 H24 119.8 . .
C24 C25 C26 121.3(8) . .
C24 C25 H25 119.3 . .
C26 C25 H25 119.3 . .
C27 C26 C25 116.9(8) . .
C27 C26 C29 121.0(7) . .
C25 C26 C29 122.1(8) . .
C26 C27 C28 123.1(8) . .
C26 C27 H27 118.5 . .
C28 C27 H27 118.5 . .
C27 C28 C23 118.6(8) . .
C27 C28 H28 120.7 . .
C23 C28 H28 120.7 . .
C30 C29 C33 116.0(8) . .
C30 C29 C26 122.0(7) . .
C33 C29 C26 121.9(8) . .
C31 C30 C29 119.4(8) . .
C31 C30 H30 120.3 . .
C29 C30 H30 120.3 . .
N4 C31 C30 124.1(9) . .
N4 C31 H31 118.0 . .
C30 C31 H31 118.0 . .
C32 N4 C31 116.5(8) . .
C32 N4 Hg1 122.2(6) . .
C31 N4 Hg1 121.1(7) . .
N4 C32 C33 124.3(8) . .
N4 C32 H32 117.8 . .
C33 C32 H32 117.8 . .
C32 C33 C29 119.6(9) . .
C32 C33 H33 120.2 . .
C29 C33 H33 120.2 . .

loop_
_geom_bond_atom_site_label_1
_geom_bond_atom_site_label_2
_geom_bond_distance
_geom_bond_site_symmetry_2
Hg1 Cl2 2.333(3) .
Hg1 Cl1 2.352(3) .
Hg1 N2 2.427(7) .
Hg1 N4 2.480(7) .
N1 C1 1.392(10) .
N1 C23 1.436(10) 3_656
N1 C12 1.442(10) .
C1 C2 1.390(11) .
C1 C6 1.398(11) .
C2 C3 1.380(12) .
C2 H2 0.9500 .
C3 C4 1.388(11) .
C3 H3 0.9500 .
C4 C5 1.395(11) .
C4 C7 1.490(11) .
C5 C6 1.380(11) .
C5 H5 0.9500 .
C6 H6 0.9500 .
C7 C8 1.392(11) .
C7 C11 1.398(11) .
C8 C9 1.376(12) .
C8 H8 0.9500 .
C9 N2 1.312(10) .
C9 H9 0.9500 .
N2 C10 1.311(10) .
C10 C11 1.379(11) .
C10 H10 0.9500 .
C11 H11 0.9500 .
C12 C17 1.370(11) .
C12 C13 1.381(12) .
C13 C14 1.377(11) .
C13 H13 0.9500 .
C14 C15 1.391(11) .
C14 H14 0.9500 .
C15 C16 1.400(12) .
C15 C18 1.485(11) .
C16 C17 1.363(12) .
C16 H16 0.9500 .
C17 H17 0.9500 .
C18 C19 1.380(12) .
C18 C22 1.389(12) .
C19 C20 1.367(13) .
C19 H19 0.9500 .
C20 N3 1.338(12) .
C20 H20 0.9500 .
C21 N3 1.335(12) .
C21 C22 1.389(12) .
C21 H21 0.9500 .
C22 H22 0.9500 .
C23 C28 1.388(12) .
C23 C24 1.389(12) .
C23 N1 1.436(10) 3_646
C24 C25 1.371(11) .
C24 H24 0.9500 .
C25 C26 1.403(11) .
C25 H25 0.9500 .
C26 C27 1.374(12) .
C26 C29 1.493(11) .
C27 C28 1.387(12) .
C27 H27 0.9500 .
C28 H28 0.9500 .
C29 C30 1.385(11) .
C29 C33 1.410(11) .
C30 C31 1.369(12) .
C30 H30 0.9500 .
C31 N4 1.329(11) .
C31 H31 0.9500 .
N4 C32 1.321(11) .
C32 C33 1.349(11) .
C32 H32 0.9500 .
C33 H33 0.9500 .
